data_2231432
loop_
_publ_author_name
'Xue, Hua'
'Li, Wenjuan'
'Han, Hongfei'

_publ_section_title
;
 <i>N</i>,<i>N</i>'-Bis(2,3-dimethoxybenzylidene)ethane-1,2-diamine
;
_journal_coeditor_code BT5615
_journal_issue 9
_journal_name_full 'Acta Crystallographica Section E'
_journal_page_first o2431
_journal_paper_doi 10.1107/S1600536811033423
_journal_volume 67
_journal_year 2011
_chemical_formula_iupac 'C20 H24 N2 O4'
_chemical_formula_moiety 'C20 H24 N2 O4'
_chemical_formula_sum 'C20 H24 N2 O4'
_chemical_formula_weight 356.41
_chemical_name_systematic
;
<i>N</i>,<i>N</i>'-Bis(2,3-dimethoxybenzylidene)ethane-1,2-diamine
;
_space_group_IT_number 2
_symmetry_cell_setting triclinic
_symmetry_space_group_name_Hall '-P 1'
_symmetry_space_group_name_H-M 'P -1'
_atom_sites_solution_hydrogens geom
_atom_sites_solution_primary direct
_atom_sites_solution_secondary difmap
_audit_creation_method SHELXL-97
_cell_angle_alpha 89.866(2)
_cell_angle_beta 88.8630(10)
_cell_angle_gamma 88.8630(10)
_cell_formula_units_Z 2
_cell_length_a 5.0491(5)
_cell_length_b 13.5803(15)
_cell_length_c 13.5803(15)
_cell_measurement_reflns_used 1477
_cell_measurement_temperature 298(2)
_cell_measurement_theta_max 25.26
_cell_measurement_theta_min 3.001
_cell_volume 930.81(17)
_computing_cell_refinement 'SAINT (Bruker, 2007)'
_computing_data_collection 'SMART (Bruker, 2007)'
_computing_data_reduction 'SAINT (Bruker, 20077)'
_computing_molecular_graphics 'SHELXTL (Sheldrick, 2008)'
_computing_publication_material 'SHELXTL (Sheldrick, 2008)'
_computing_structure_refinement 'SHELXL97 (Sheldrick, 2008)'
_computing_structure_solution 'SHELXS97 (Sheldrick, 2008)'
_diffrn_ambient_temperature 298(2)
_diffrn_measured_fraction_theta_full 0.982
_diffrn_measured_fraction_theta_max 0.982
_diffrn_measurement_device_type 'Bruker SMART CCD area-detector'
_diffrn_measurement_method '\f and \w'
_diffrn_radiation_monochromator graphite
_diffrn_radiation_source 'fine-focus sealed tube'
_diffrn_radiation_type MoK\a
_diffrn_radiation_wavelength 0.71073
_diffrn_reflns_av_R_equivalents 0.0339
_diffrn_reflns_av_sigmaI/netI 0.0731
_diffrn_reflns_limit_h_max 6
_diffrn_reflns_limit_h_min -5
_diffrn_reflns_limit_k_max 16
_diffrn_reflns_limit_k_min -11
_diffrn_reflns_limit_l_max 15
_diffrn_reflns_limit_l_min -16
_diffrn_reflns_number 4767
_diffrn_reflns_theta_full 25.01
_diffrn_reflns_theta_max 25.01
_diffrn_reflns_theta_min 3.00
_exptl_absorpt_coefficient_mu 0.089
_exptl_absorpt_correction_T_max 0.9653
_exptl_absorpt_correction_T_min 0.9594
_exptl_absorpt_correction_type multi-scan
_exptl_absorpt_process_details '(SADABS; Sheldrick, 1996)'
_exptl_crystal_colour Colorless
_exptl_crystal_density_diffrn 1.272
_exptl_crystal_density_method 'not measured'
_exptl_crystal_description Block
_exptl_crystal_F_000 380
_exptl_crystal_size_max 0.47
_exptl_crystal_size_mid 0.41
_exptl_crystal_size_min 0.40
_refine_diff_density_max 0.230
_refine_diff_density_min -0.257
_refine_ls_extinction_method none
_refine_ls_goodness_of_fit_ref 1.041
_refine_ls_hydrogen_treatment constr
_refine_ls_matrix_type full
_refine_ls_number_parameters 239
_refine_ls_number_reflns 3207
_refine_ls_number_restraints 0
_refine_ls_restrained_S_all 1.041
_refine_ls_R_factor_all 0.1106
_refine_ls_R_factor_gt 0.0619
_refine_ls_shift/su_max 0.000
_refine_ls_shift/su_mean 0.000
_refine_ls_structure_factor_coef Fsqd
_refine_ls_weighting_details 'calc w=1/[\s^2^(Fo^2^)+(0.0870P)^2^+0.1177P] where P=(Fo^2^+2Fc^2^)/3'
_refine_ls_weighting_scheme calc
_refine_ls_wR_factor_gt 0.1506
_refine_ls_wR_factor_ref 0.1838
_reflns_number_gt 1811
_reflns_number_total 3207
_reflns_threshold_expression I>2\s(I)
_cod_data_source_file bt5615.cif
_cod_data_source_block I
_cod_original_sg_symbol_H-M P-1
_cod_database_code 2231432
_cod_database_fobs_code 2231432

loop_
_symmetry_equiv_pos_as_xyz
'x, y, z'
'-x, -y, -z'

loop_
_atom_site_type_symbol
_atom_site_label
_atom_site_fract_x
_atom_site_fract_y
_atom_site_fract_z
_atom_site_U_iso_or_equiv
_atom_site_adp_type
_atom_site_calc_flag
_atom_site_refinement_flags
_atom_site_occupancy
_atom_site_symmetry_multiplicity
N N1 0.8830(5) 0.89133(19) 0.93288(19) 0.0473(7) Uani d . 1 1
N N2 -0.3832(5) 0.39082(19) 0.56712(18) 0.0465(7) Uani d . 1 1
O O1 0.3838(4) 0.91237(15) 0.70797(15) 0.0485(6) Uani d . 1 1
O O2 0.0726(4) 0.76450(16) 0.65165(16) 0.0531(6) Uani d . 1 1
O O3 0.1160(4) 0.41215(15) 0.79204(15) 0.0485(6) Uani d . 1 1
O O4 0.4260(4) 0.26460(16) 0.84843(16) 0.0530(6) Uani d . 1 1
C C1 0.7533(6) 0.8916(2) 0.8551(2) 0.0412(8) Uani d . 1 1
H H1 0.7668 0.9451 0.8126 0.049 Uiso calc R 1 1
C C2 0.5804(6) 0.8102(2) 0.8286(2) 0.0382(7) Uani d . 1 1
C C3 0.4037(6) 0.8220(2) 0.7529(2) 0.0376(7) Uani d . 1 1
C C4 0.2413(6) 0.7449(2) 0.7263(2) 0.0403(8) Uani d . 1 1
C C5 0.2564(7) 0.6562(2) 0.7739(2) 0.0476(9) Uani d . 1 1
H H5 0.1496 0.6046 0.7557 0.057 Uiso calc R 1 1
C C6 0.4331(7) 0.6448(2) 0.8495(2) 0.0536(9) Uani d . 1 1
H H6 0.4449 0.5848 0.8825 0.064 Uiso calc R 1 1
C C7 0.5912(7) 0.7204(2) 0.8764(2) 0.0486(9) Uani d . 1 1
H H7 0.7080 0.7111 0.9279 0.058 Uiso calc R 1 1
C C8 0.5069(9) 0.9172(3) 0.6126(3) 0.0718(12) Uani d . 1 1
H H8A 0.6926 0.9019 0.6176 0.108 Uiso calc R 1 1
H H8B 0.4839 0.9824 0.5862 0.108 Uiso calc R 1 1
H H8C 0.4270 0.8706 0.5698 0.108 Uiso calc R 1 1
C C9 -0.0886(7) 0.6865(3) 0.6191(3) 0.0581(10) Uani d . 1 1
H H9A 0.0225 0.6333 0.5948 0.087 Uiso calc R 1 1
H H9B -0.2003 0.7100 0.5673 0.087 Uiso calc R 1 1
H H9C -0.1965 0.6636 0.6731 0.087 Uiso calc R 1 1
C C10 1.0447(6) 0.9765(2) 0.9517(2) 0.0475(8) Uani d . 1 1
H H10A 1.0266 1.0238 0.8985 0.057 Uiso calc R 1 1
H H10B 1.2296 0.9563 0.9550 0.057 Uiso calc R 1 1
C C11 -0.2531(6) 0.3919(2) 0.6447(2) 0.0401(8) Uani d . 1 1
H H11 -0.2679 0.4464 0.6860 0.048 Uiso calc R 1 1
C C12 -0.0791(6) 0.3099(2) 0.6716(2) 0.0371(7) Uani d . 1 1
C C13 0.0954(6) 0.3223(2) 0.7471(2) 0.0366(7) Uani d . 1 1
C C14 0.2596(6) 0.2440(2) 0.7735(2) 0.0410(8) Uani d . 1 1
C C15 0.2442(7) 0.1563(2) 0.7261(2) 0.0476(8) Uani d . 1 1
H H15 0.3533 0.1038 0.7447 0.057 Uiso calc R 1 1
C C16 0.0680(7) 0.1443(2) 0.6506(2) 0.0542(9) Uani d . 1 1
H H16 0.0591 0.0840 0.6187 0.065 Uiso calc R 1 1
C C17 -0.0920(7) 0.2208(2) 0.6233(2) 0.0478(8) Uani d . 1 1
H H17 -0.2097 0.2131 0.5722 0.057 Uiso calc R 1 1
C C18 -0.0072(9) 0.4175(3) 0.8874(3) 0.0732(12) Uani d . 1 1
H H18A -0.1927 0.4047 0.8823 0.110 Uiso calc R 1 1
H H18B 0.0152 0.4820 0.9143 0.110 Uiso calc R 1 1
H H18C 0.0731 0.3693 0.9298 0.110 Uiso calc R 1 1
C C19 0.5896(7) 0.1861(3) 0.8810(3) 0.0576(10) Uani d . 1 1
H H19A 0.4812 0.1339 0.9058 0.086 Uiso calc R 1 1
H H19B 0.7008 0.2088 0.9324 0.086 Uiso calc R 1 1
H H19C 0.6979 0.1621 0.8270 0.086 Uiso calc R 1 1
C C20 -0.5456(6) 0.4766(2) 0.5481(2) 0.0466(8) Uani d . 1 1
H H20A -0.5313 0.5233 0.6015 0.056 Uiso calc R 1 1
H H20B -0.7296 0.4581 0.5437 0.056 Uiso calc R 1 1

loop_
_atom_site_aniso_label
_atom_site_aniso_U_11
_atom_site_aniso_U_22
_atom_site_aniso_U_33
_atom_site_aniso_U_12
_atom_site_aniso_U_13
_atom_site_aniso_U_23
N1 0.0444(17) 0.0526(17) 0.0455(16) -0.0109(13) -0.0038(13) -0.0035(12)
N2 0.0435(17) 0.0508(17) 0.0450(16) 0.0084(13) -0.0041(13) 0.0012(12)
O1 0.0537(15) 0.0412(13) 0.0506(14) 0.0013(10) -0.0041(11) 0.0001(10)
O2 0.0421(14) 0.0577(15) 0.0600(14) -0.0042(11) -0.0126(11) -0.0077(11)
O3 0.0510(14) 0.0437(13) 0.0511(14) -0.0042(11) -0.0052(11) 0.0006(10)
O4 0.0422(14) 0.0563(15) 0.0609(14) 0.0030(11) -0.0122(11) 0.0088(11)
C1 0.0410(19) 0.0426(18) 0.0399(18) -0.0035(15) 0.0031(15) -0.0032(14)
C2 0.0334(18) 0.0415(18) 0.0396(17) -0.0047(14) 0.0039(14) -0.0055(14)
C3 0.0364(18) 0.0353(18) 0.0410(17) -0.0004(14) 0.0047(14) -0.0043(13)
C4 0.0312(18) 0.0459(19) 0.0435(18) 0.0001(15) 0.0026(15) -0.0100(14)
C5 0.039(2) 0.044(2) 0.060(2) -0.0077(15) 0.0030(17) -0.0073(16)
C6 0.057(2) 0.046(2) 0.059(2) -0.0063(17) -0.0039(18) 0.0084(16)
C7 0.049(2) 0.052(2) 0.0447(19) -0.0042(17) -0.0054(16) 0.0007(15)
C8 0.092(3) 0.066(3) 0.058(2) 0.000(2) 0.003(2) 0.0093(19)
C9 0.037(2) 0.070(2) 0.068(2) -0.0042(18) -0.0082(18) -0.0223(19)
C10 0.0351(19) 0.058(2) 0.0502(19) -0.0087(16) -0.0039(15) 0.0004(15)
C11 0.0389(19) 0.0429(18) 0.0385(18) 0.0000(15) 0.0017(15) 0.0005(13)
C12 0.0324(17) 0.0377(18) 0.0410(17) 0.0000(14) 0.0023(14) 0.0037(13)
C13 0.0334(18) 0.0347(17) 0.0415(17) -0.0036(14) 0.0025(14) 0.0021(13)
C14 0.0335(18) 0.0439(19) 0.0452(19) -0.0010(15) 0.0033(15) 0.0102(15)
C15 0.042(2) 0.044(2) 0.056(2) 0.0040(15) 0.0024(17) 0.0040(16)
C16 0.059(2) 0.041(2) 0.062(2) 0.0030(17) 0.0016(19) -0.0088(16)
C17 0.046(2) 0.051(2) 0.0466(19) 0.0015(17) -0.0048(16) -0.0036(15)
C18 0.095(3) 0.065(3) 0.059(2) 0.002(2) 0.004(2) -0.0108(19)
C19 0.040(2) 0.063(2) 0.071(2) 0.0084(17) -0.0075(18) 0.0232(18)
C20 0.0361(19) 0.056(2) 0.0472(18) 0.0086(16) -0.0053(15) -0.0002(15)

loop_
_atom_type_symbol
_atom_type_description
_atom_type_scat_dispersion_real
_atom_type_scat_dispersion_imag
_atom_type_scat_source
C C 0.0033 0.0016 'International Tables Vol C Tables 4.2.6.8 and 6.1.1.4'
H H 0.0000 0.0000 'International Tables Vol C Tables 4.2.6.8 and 6.1.1.4'
N N 0.0061 0.0033 'International Tables Vol C Tables 4.2.6.8 and 6.1.1.4'
O O 0.0106 0.0060 'International Tables Vol C Tables 4.2.6.8 and 6.1.1.4'

loop_
_geom_angle_atom_site_label_1
_geom_angle_atom_site_label_2
_geom_angle_atom_site_label_3
_geom_angle_site_symmetry_1
_geom_angle_site_symmetry_3
_geom_angle
C1 N1 C10 . . 117.4(3)
C11 N2 C20 . . 116.3(3)
C3 O1 C8 . . 114.6(2)
C4 O2 C9 . . 117.7(3)
C13 O3 C18 . . 114.0(2)
C14 O4 C19 . . 116.3(3)
N1 C1 C2 . . 122.3(3)
N1 C1 H1 . . 118.8
C2 C1 H1 . . 118.8
C7 C2 C3 . . 118.1(3)
C7 C2 C1 . . 121.9(3)
C3 C2 C1 . . 119.9(3)
O1 C3 C2 . . 118.4(3)
O1 C3 C4 . . 121.1(3)
C2 C3 C4 . . 120.4(3)
O2 C4 C5 . . 123.6(3)
O2 C4 C3 . . 115.8(3)
C5 C4 C3 . . 120.6(3)
C4 C5 C6 . . 118.7(3)
C4 C5 H5 . . 120.6
C6 C5 H5 . . 120.6
C7 C6 C5 . . 120.9(3)
C7 C6 H6 . . 119.5
C5 C6 H6 . . 119.5
C6 C7 C2 . . 121.2(3)
C6 C7 H7 . . 119.4
C2 C7 H7 . . 119.4
O1 C8 H8A . . 109.5
O1 C8 H8B . . 109.5
H8A C8 H8B . . 109.5
O1 C8 H8C . . 109.5
H8A C8 H8C . . 109.5
H8B C8 H8C . . 109.5
O2 C9 H9A . . 109.5
O2 C9 H9B . . 109.5
H9A C9 H9B . . 109.5
O2 C9 H9C . . 109.5
H9A C9 H9C . . 109.5
H9B C9 H9C . . 109.5
N1 C10 C10 . 2_777 109.3(3)
N1 C10 H10A . . 109.8
C10 C10 H10A 2_777 . 109.8
N1 C10 H10B . . 109.8
C10 C10 H10B 2_777 . 109.8
H10A C10 H10B . . 108.3
N2 C11 C12 . . 121.4(3)
N2 C11 H11 . . 119.3
C12 C11 H11 . . 119.3
C13 C12 C17 . . 120.7(3)
C13 C12 C11 . . 118.8(3)
C17 C12 C11 . . 120.5(3)
O3 C13 C12 . . 120.5(3)
O3 C13 C14 . . 120.4(3)
C12 C13 C14 . . 118.9(3)
C15 C14 O4 . . 125.9(3)
C15 C14 C13 . . 120.0(3)
O4 C14 C13 . . 114.1(3)
C14 C15 C16 . . 120.8(3)
C14 C15 H15 . . 119.6
C16 C15 H15 . . 119.6
C17 C16 C15 . . 119.8(3)
C17 C16 H16 . . 120.1
C15 C16 H16 . . 120.1
C16 C17 C12 . . 119.8(3)
C16 C17 H17 . . 120.1
C12 C17 H17 . . 120.1
O3 C18 H18A . . 109.5
O3 C18 H18B . . 109.5
H18A C18 H18B . . 109.5
O3 C18 H18C . . 109.5
H18A C18 H18C . . 109.5
H18B C18 H18C . . 109.5
O4 C19 H19A . . 109.5
O4 C19 H19B . . 109.5
H19A C19 H19B . . 109.5
O4 C19 H19C . . 109.5
H19A C19 H19C . . 109.5
H19B C19 H19C . . 109.5
N2 C20 C20 . 2_466 109.2(3)
N2 C20 H20A . . 109.8
C20 C20 H20A 2_466 . 109.8
N2 C20 H20B . . 109.8
C20 C20 H20B 2_466 . 109.8
H20A C20 H20B . . 108.3

loop_
_geom_bond_atom_site_label_1
_geom_bond_atom_site_label_2
_geom_bond_site_symmetry_2
_geom_bond_distance
N1 C1 . 1.254(4)
N1 C10 . 1.455(4)
N2 C11 . 1.253(4)
N2 C20 . 1.437(4)
O1 C3 . 1.372(3)
O1 C8 . 1.428(4)
O2 C4 . 1.360(4)
O2 C9 . 1.425(4)
O3 C13 . 1.373(3)
O3 C18 . 1.427(4)
O4 C14 . 1.366(4)
O4 C19 . 1.411(4)
C1 C2 . 1.472(4)
C1 H1 . 0.9300
C2 C7 . 1.381(4)
C2 C3 . 1.381(4)
C3 C4 . 1.395(4)
C4 C5 . 1.367(4)
C5 C6 . 1.379(4)
C5 H5 . 0.9300
C6 C7 . 1.368(4)
C6 H6 . 0.9300
C7 H7 . 0.9300
C8 H8A . 0.9600
C8 H8B . 0.9600
C8 H8C . 0.9600
C9 H9A . 0.9600
C9 H9B . 0.9600
C9 H9C . 0.9600
C10 C10 2_777 1.517(6)
C10 H10A . 0.9700
C10 H10B . 0.9700
C11 C12 . 1.456(4)
C11 H11 . 0.9300
C12 C13 . 1.378(4)
C12 C17 . 1.381(4)
C13 C14 . 1.386(4)
C14 C15 . 1.359(4)
C15 C16 . 1.382(5)
C15 H15 . 0.9300
C16 C17 . 1.359(4)
C16 H16 . 0.9300
C17 H17 . 0.9300
C18 H18A . 0.9600
C18 H18B . 0.9600
C18 H18C . 0.9600
C19 H19A . 0.9600
C19 H19B . 0.9600
C19 H19C . 0.9600
C20 C20 2_466 1.518(6)
C20 H20A . 0.9700
C20 H20B . 0.9700

loop_
_geom_torsion_atom_site_label_1
_geom_torsion_atom_site_label_2
_geom_torsion_atom_site_label_3
_geom_torsion_atom_site_label_4
_geom_torsion_site_symmetry_4
_geom_torsion
C10 N1 C1 C2 . -179.3(3)
N1 C1 C2 C7 . -13.6(5)
N1 C1 C2 C3 . 167.5(3)
C8 O1 C3 C2 . 105.0(3)
C8 O1 C3 C4 . -78.0(4)
C7 C2 C3 O1 . 177.2(3)
C1 C2 C3 O1 . -3.8(4)
C7 C2 C3 C4 . 0.2(4)
C1 C2 C3 C4 . 179.2(3)
C9 O2 C4 C5 . -2.7(4)
C9 O2 C4 C3 . 177.2(3)
O1 C3 C4 O2 . 2.4(4)
C2 C3 C4 O2 . 179.3(2)
O1 C3 C4 C5 . -177.7(3)
C2 C3 C4 C5 . -0.8(4)
O2 C4 C5 C6 . -179.3(3)
C3 C4 C5 C6 . 0.8(4)
C4 C5 C6 C7 . -0.2(5)
C5 C6 C7 C2 . -0.4(5)
C3 C2 C7 C6 . 0.4(5)
C1 C2 C7 C6 . -178.6(3)
C1 N1 C10 C10 2_777 120.9(4)
C20 N2 C11 C12 . -179.3(3)
N2 C11 C12 C13 . 168.0(3)
N2 C11 C12 C17 . -13.0(5)
C18 O3 C13 C12 . 104.8(3)
C18 O3 C13 C14 . -78.6(4)
C17 C12 C13 O3 . 177.1(3)
C11 C12 C13 O3 . -4.0(4)
C17 C12 C13 C14 . 0.5(4)
C11 C12 C13 C14 . 179.4(3)
C19 O4 C14 C15 . -2.2(4)
C19 O4 C14 C13 . 177.4(3)
O3 C13 C14 C15 . -177.6(3)
C12 C13 C14 C15 . -1.0(4)
O3 C13 C14 O4 . 2.8(4)
C12 C13 C14 O4 . 179.4(2)
O4 C14 C15 C16 . -179.7(3)
C13 C14 C15 C16 . 0.8(5)
C14 C15 C16 C17 . 0.0(5)
C15 C16 C17 C12 . -0.5(5)
C13 C12 C17 C16 . 0.3(5)
C11 C12 C17 C16 . -178.6(3)
C11 N2 C20 C20 2_466 119.1(4)
